data_4117097
loop_
_publ_author_name
'F. Albert Cotton'
'Evgeny V. Dikarev'
'Marina A. Petrukhina'

_publ_section_title
;
 Mixed Chloride Phosphine Complexes of Dirhenium Cores. 1. New Reactions
 and Unprecedented Structures Involving Trimethylphosphine
;
_journal_name_full 'Journal of the American Chemical Society'
_journal_page_first 12541
_journal_page_last 12549
_journal_paper_doi 10.1021/ja9733245
_journal_volume 119
_journal_year 1997
_chemical_compound_source
;
 Compound was prepared by reaction of 1,2,7-isomer of
 Re2Cl5(PMe3)3 with cobaltocene in dichloromethane at room
 temperature followed by addition of PMe3 to the reaction
 mixture. Single crystals were obtained by slow diffusion
 of isomeric hexanes into dichloromethane solution.
;
_chemical_formula_moiety 'Re2 Cl4 (P (C H3)3)4'
_chemical_formula_structural 1,2,7,8-Re2Cl4(PMe3)4
_chemical_formula_sum 'C12 H36 Cl4 P4 Re2'
_chemical_formula_weight 818.49
_chemical_name_common
;
 Tetrachloro-tetrakis(trimethylphosphine)-di-rhenium (II)
;
_chemical_name_systematic
; 
 Bis(dichloro-bis(trimethylphosphine))-di-rhenium (II) 
;
_space_group_IT_number 14
_symmetry_cell_setting monoclinic
_symmetry_space_group_name_Hall '-P 2yn'
_symmetry_space_group_name_H-M 'P 1 21/n 1'
_atom_sites_solution_hydrogens geom
_atom_sites_solution_primary direct
_atom_sites_solution_secondary difmap
_audit_creation_method SHELXL
_cell_angle_alpha 90.00
_cell_angle_beta 91.24(1)
_cell_angle_gamma 90.00
_cell_formula_units_Z 2
_cell_length_a 9.101(2)
_cell_length_b 14.526(3)
_cell_length_c 9.3519(9)
_cell_measurement_reflns_used 25
_cell_measurement_temperature 293(2)
_cell_measurement_theta_max 15.86
_cell_measurement_theta_min 10.40
_cell_volume 1236.0(4)
_computing_cell_refinement 'CAD4 EXPRESS'
_computing_data_collection 'CAD4 V.5 (Enraf-Nonius, 1989)'
_computing_data_reduction 'XCAD4 (Harms, 1993)'
_computing_molecular_graphics 'SHELXTL V.5 (Siemens, 1994)'
_computing_publication_material CIFTAB
_computing_structure_refinement 'SHELXL-93 (Sheldrick, 1993)'
_computing_structure_solution 'SHELXTL V.5 (Siemens, 1994)'
_diffrn_ambient_temperature 293(2)
_diffrn_measurement_device 'Enraf-Nonius CAD4'
_diffrn_measurement_method \w--\q
_diffrn_radiation_monochromator graphite
_diffrn_radiation_source 'normal-focus sealed tube'
_diffrn_radiation_type MoK\a
_diffrn_radiation_wavelength 0.71073
_diffrn_reflns_av_R_equivalents 0.0516
_diffrn_reflns_av_sigmaI/netI 0.0320
_diffrn_reflns_limit_h_max 10
_diffrn_reflns_limit_h_min -10
_diffrn_reflns_limit_k_max 17
_diffrn_reflns_limit_k_min -17
_diffrn_reflns_limit_l_max 11
_diffrn_reflns_limit_l_min -11
_diffrn_reflns_number 8470
_diffrn_reflns_theta_max 24.98
_diffrn_reflns_theta_min 2.59
_diffrn_standards_decay_% 4.4
_diffrn_standards_interval_count 300
_diffrn_standards_interval_time 60
_diffrn_standards_number 3
_exptl_absorpt_coefficient_mu 10.471
_exptl_absorpt_correction_T_max 0.9974
_exptl_absorpt_correction_T_min 0.5411
_exptl_absorpt_correction_type 'empirical, via \y-scans'
_exptl_crystal_colour green-brown
_exptl_crystal_density_diffrn 2.199
_exptl_crystal_density_method none
_exptl_crystal_description block-shaped
_exptl_crystal_F_000 772
_exptl_crystal_size_max 0.35
_exptl_crystal_size_mid 0.28
_exptl_crystal_size_min 0.23
_refine_diff_density_max 2.396
_refine_diff_density_min -2.379
_refine_diff_density_rms 0.209
_refine_ls_extinction_coef noref
_refine_ls_extinction_method none
_refine_ls_goodness_of_fit_all 1.081
_refine_ls_goodness_of_fit_obs 1.117
_refine_ls_hydrogen_treatment noref
_refine_ls_matrix_type full
_refine_ls_number_parameters 137
_refine_ls_number_reflns 2168
_refine_ls_number_restraints 30
_refine_ls_restrained_S_all 1.093
_refine_ls_restrained_S_obs 1.129
_refine_ls_R_factor_all 0.0466
_refine_ls_R_factor_obs 0.0377
_refine_ls_shift/esd_max 0.000
_refine_ls_shift/esd_mean 0.000
_refine_ls_structure_factor_coef Fsqd
_refine_ls_weighting_details 'w=1/[\s^2^(Fo^2^)+(0.0495P)^2^+10.1060P] where P=(Fo^2^+2Fc^2^)/3'
_refine_ls_weighting_scheme calc
_refine_ls_wR_factor_all 0.1042
_refine_ls_wR_factor_obs 0.0967
_reflns_number_observed 1779
_reflns_number_total 2169
_reflns_observed_criterion >2sigma(I)
_cod_data_source_file ja9733245_2.cif
_cod_data_source_block 1,2,7,8-Re2Cl4(PMe3)4(2)
_cod_depositor_comments
;
The following automatic conversions were performed:

'_refine_ls_weighting_scheme' value 'calc
w=1/[\s^2^(Fo^2^)+(0.0495P)^2^+10.1060P] where P=(Fo^2^+2Fc^2^)/3'
was changed to 'calc'. New tag '_refine_ls_weighting_details' was
created. The value of the new tag was set to
'w=1/[\s^2^(Fo^2^)+(0.0495P)^2^+10.1060P] where P=(Fo^2^+2Fc^2^)/3'.

Automatic conversion script
Id: cif_fix_values 3143 2015-03-26 13:38:13Z robertas 
;
_cod_database_code 4117097

loop_
_symmetry_equiv_pos_as_xyz
'x, y, z'
'-x+1/2, y+1/2, -z+1/2'
'-x, -y, -z'
'x-1/2, -y-1/2, z-1/2'

loop_
_atom_site_aniso_label
_atom_site_aniso_U_11
_atom_site_aniso_U_22
_atom_site_aniso_U_33
_atom_site_aniso_U_23
_atom_site_aniso_U_13
_atom_site_aniso_U_12
Re1 0.0196(2) 0.0307(2) 0.0348(2) -0.00297(13) -0.00111(14) -0.00095(12)
P1 0.068(8) 0.053(4) 0.038(4) 0.010(3) 0.031(4) 0.035(4)
P2 0.066(5) 0.042(4) 0.044(4) 0.017(3) 0.015(4) 0.025(4)
Cl1 0.071(6) 0.138(9) 0.029(3) -0.006(4) -0.011(3) -0.048(6)
Cl2 0.069(7) 0.038(4) 0.107(8) 0.029(4) -0.062(6) -0.025(4)
P1X 0.034(4) 0.068(7) 0.069(6) -0.032(5) 0.009(4) 0.013(4)
P2X 0.053(4) 0.046(4) 0.105(9) 0.022(5) -0.019(6) 0.012(3)
Cl1X 0.077(5) 0.066(4) 0.061(4) -0.003(4) -0.033(3) -0.018(4)
Cl2X 0.067(7) 0.041(4) 0.112(8) 0.028(4) -0.064(6) -0.025(4)
Re2 0.016(7) 0.031(7) 0.047(9) -0.004(6) -0.006(5) 0.001(5)

loop_
_atom_site_label
_atom_site_type_symbol
_atom_site_fract_x
_atom_site_fract_y
_atom_site_fract_z
_atom_site_U_iso_or_equiv
_atom_site_thermal_displace_type
_atom_site_occupancy
_atom_site_calc_flag
_atom_site_refinement_flags
_atom_site_disorder_group
Re1 Re 0.12186(3) -0.00373(2) 0.01901(3) 0.0284(2) Uani 0.975(2) d PD 1
P1 P 0.1809(12) -0.0371(8) -0.2222(9) 0.053(3) Uani 0.50 d PD 1
P2 P 0.1361(12) -0.1672(5) 0.0781(8) 0.051(2) Uani 0.50 d PD 1
Cl1 Cl 0.2116(11) 0.0124(8) 0.2601(7) 0.080(3) Uani 0.50 d PD 1
Cl2 Cl 0.2560(20) 0.1343(8) -0.0140(16) 0.072(4) Uani 0.50 d PD 1
C1 C 0.1627(31) 0.0480(17) -0.3625(21) 0.069(7) Uiso 0.50 d PD 1
H1A H 0.0624(31) 0.0682(17) -0.3698(21) 0.104 Uiso 0.50 calc PR 1
H1B H 0.1910(31) 0.0214(17) -0.4517(21) 0.104 Uiso 0.50 calc PR 1
H1C H 0.2250(31) 0.0996(17) -0.3403(21) 0.104 Uiso 0.50 calc PR 1
C2 C 0.0954(42) -0.1361(22) -0.3167(32) 0.120(13) Uiso 0.50 d PD 1
H2A H -0.0095(42) -0.1287(22) -0.3195(32) 0.181 Uiso 0.50 calc PR 1
H2B H 0.1205(42) -0.1920(22) -0.2672(32) 0.181 Uiso 0.50 calc PR 1
H2C H 0.1307(42) -0.1390(22) -0.4126(32) 0.181 Uiso 0.50 calc PR 1
C3 C 0.3710(34) -0.0634(27) -0.2287(40) 0.137(17) Uiso 0.50 d PD 1
H3A H 0.3951(34) -0.1089(27) -0.1575(40) 0.205 Uiso 0.50 calc PR 1
H3B H 0.4274(34) -0.0087(27) -0.2103(40) 0.205 Uiso 0.50 calc PR 1
H3C H 0.3933(34) -0.0869(27) -0.3217(40) 0.205 Uiso 0.50 calc PR 1
C4 C 0.0785(26) -0.2112(17) 0.2427(24) 0.072(7) Uiso 0.50 d PD 1
H4A H -0.0242(26) -0.1987(17) 0.2535(24) 0.107 Uiso 0.50 calc PR 1
H4B H 0.1336(26) -0.1825(17) 0.3191(24) 0.107 Uiso 0.50 calc PR 1
H4C H 0.0946(26) -0.2765(17) 0.2452(24) 0.107 Uiso 0.50 calc PR 1
C5 C 0.0542(31) -0.2552(17) -0.0367(27) 0.081(8) Uiso 0.50 d PD 1
H5A H 0.0753(31) -0.2419(17) -0.1347(27) 0.122 Uiso 0.50 calc PR 1
H5B H -0.0503(31) -0.2560(17) -0.0247(27) 0.122 Uiso 0.50 calc PR 1
H5C H 0.0943(31) -0.3143(17) -0.0114(27) 0.122 Uiso 0.50 calc PR 1
C6 C 0.3254(22) -0.1982(18) 0.0827(31) 0.101(10) Uiso 0.50 d PD 1
H6A H 0.3707(22) -0.1775(18) -0.0033(31) 0.152 Uiso 0.50 calc PR 1
H6B H 0.3343(22) -0.2639(18) 0.0901(31) 0.152 Uiso 0.50 calc PR 1
H6C H 0.3733(22) -0.1699(18) 0.1640(31) 0.152 Uiso 0.50 calc PR 1
Re1X Re 0.12186(3) -0.00373(2) 0.01901(3) 0.990 Uiso 0.00 d PD 2
P1X P 0.2175(12) -0.0527(8) -0.1987(10) 0.057(3) Uani 0.5000(1) d PD 2
P2X P 0.1478(12) -0.1446(6) 0.1355(11) 0.068(3) Uani 0.50 d PD 2
Cl1X Cl 0.1795(11) 0.0616(5) 0.2533(9) 0.068(2) Uani 0.50 d PD 2
Cl2X Cl 0.2327(21) 0.1429(8) -0.0468(17) 0.074(4) Uani 0.50 d PD 2
C1X C 0.2264(44) 0.0256(24) -0.3520(29) 0.128(16) Uiso 0.50 d PD 2
H1X1 H 0.2486(44) 0.0867(24) -0.3188(29) 0.192 Uiso 0.50 calc PR 2
H1X2 H 0.1334(44) 0.0258(24) -0.4025(29) 0.192 Uiso 0.50 calc PR 2
H1X3 H 0.3017(44) 0.0053(24) -0.4150(29) 0.192 Uiso 0.50 calc PR 2
C2X C 0.1756(40) -0.1573(21) -0.2926(33) 0.116(13) Uiso 0.50 d PD 2
H2X1 H 0.1671(40) -0.2068(21) -0.2253(33) 0.174 Uiso 0.50 calc PR 2
H2X2 H 0.2529(40) -0.1709(21) -0.3576(33) 0.174 Uiso 0.50 calc PR 2
H2X3 H 0.0845(40) -0.1504(21) -0.3451(33) 0.174 Uiso 0.50 calc PR 2
C3X C 0.4170(30) -0.0612(24) -0.1654(38) 0.108(12) Uiso 0.50 d PD 2
H3X1 H 0.4508(30) -0.0075(24) -0.1148(38) 0.162 Uiso 0.50 calc PR 2
H3X2 H 0.4662(30) -0.0655(24) -0.2550(38) 0.162 Uiso 0.50 calc PR 2
H3X3 H 0.4383(30) -0.1151(24) -0.1092(38) 0.162 Uiso 0.50 calc PR 2
C4X C 0.0642(27) -0.1752(19) 0.2986(25) 0.082(8) Uiso 0.50 d PD 2
H4X1 H -0.0408(27) -0.1736(19) 0.2861(25) 0.123 Uiso 0.50 calc PR 2
H4X2 H 0.0938(27) -0.1325(19) 0.3719(25) 0.123 Uiso 0.50 calc PR 2
H4X3 H 0.0944(27) -0.2362(19) 0.3258(25) 0.123 Uiso 0.50 calc PR 2
C5X C 0.1241(32) -0.2564(17) 0.0466(32) 0.100(10) Uiso 0.50 d PD 2
H5X1 H 0.1643(32) -0.2535(17) -0.0474(32) 0.150 Uiso 0.50 calc PR 2
H5X2 H 0.0213(32) -0.2710(17) 0.0391(32) 0.150 Uiso 0.50 calc PR 2
H5X3 H 0.1743(32) -0.3031(17) 0.1014(32) 0.150 Uiso 0.50 calc PR 2
C6X C 0.3399(11) -0.1544(7) 0.1946(14) 0.145(16) Uiso 0.50 d PD 2
H6X1 H 0.4026(11) -0.1396(7) 0.1166(14) 0.217 Uiso 0.50 calc PR 2
H6X2 H 0.3593(11) -0.2162(7) 0.2261(14) 0.217 Uiso 0.50 calc PR 2
H6X3 H 0.3588(11) -0.1124(7) 0.2722(14) 0.217 Uiso 0.50 calc PR 2
Re2 Re 0.0074(11) 0.0675(7) 0.0537(14) 0.032(5) Uani 0.025(2) d PRD .

loop_
_atom_type_symbol
_atom_type_description
_atom_type_scat_dispersion_real
_atom_type_scat_dispersion_imag
_atom_type_scat_source
C C 0.0033 0.0016 'International Tables Vol C Tables 4.2.6.8 and 6.1.1.4'
H H 0.0000 0.0000 'International Tables Vol C Tables 4.2.6.8 and 6.1.1.4'
P P 0.1023 0.0942 'International Tables Vol C Tables 4.2.6.8 and 6.1.1.4'
Cl Cl 0.1484 0.1585 'International Tables Vol C Tables 4.2.6.8 and 6.1.1.4'
Re Re -1.0185 7.2310 'International Tables Vol C Tables 4.2.6.8 and 6.1.1.4'

loop_
_geom_angle_atom_site_label_1
_geom_angle_atom_site_label_2
_geom_angle_atom_site_label_3
_geom_angle
_geom_angle_site_symmetry_1
_geom_angle_site_symmetry_3
_geom_angle_publ_flag
Re2 Re1 Re2 89.0(5) . 3 n
Re2 Re1 Re1 46.8(4) . 3 n
Re2 Re1 Re1 42.3(3) 3 3 n
Re2 Re1 Cl2 78.9(7) . . n
Re2 Re1 Cl2 142.5(6) 3 . n
Re1 Re1 Cl2 116.7(4) 3 . y
Re2 Re1 P1 121.0(6) . . n
Re2 Re1 P1 70.5(6) 3 . n
Re1 Re1 P1 95.9(3) 3 . y
Cl2 Re1 P1 85.5(4) . . y
Re2 Re1 Cl1 87.3(6) . . n
Re2 Re1 Cl1 132.5(5) 3 . n
Re1 Re1 Cl1 117.5(2) 3 . y
Cl2 Re1 Cl1 82.7(4) . . y
P1 Re1 Cl1 146.5(4) . . y
Re2 Re1 P2 130.7(5) . . n
Re2 Re1 P2 65.0(5) 3 . n
Re1 Re1 P2 97.5(3) 3 . y
Cl2 Re1 P2 145.8(5) . . y
P1 Re1 P2 90.3(3) . . y
Cl1 Re1 P2 82.3(3) . . y
C3 P1 C1 101.4(14) . . n
C3 P1 C2 102.5(16) . . n
C1 P1 C2 98.9(13) . . n
C3 P1 Re1 108.4(13) . . n
C1 P1 Re1 122.0(9) . . n
C2 P1 Re1 120.6(11) . . n
C3 P1 Re2 134.0(13) . 3 n
C1 P1 Re2 123.2(10) . 3 n
C2 P1 Re2 82.6(11) . 3 n
Re1 P1 Re2 40.0(3) . 3 n
C4 P2 C6 101.2(12) . . n
C4 P2 C5 97.8(12) . . n
C6 P2 C5 102.7(12) . . n
C4 P2 Re2 121.6(10) . 3 n
C6 P2 Re2 135.5(10) . 3 n
C5 P2 Re2 84.6(10) . 3 n
C4 P2 Re1 122.5(9) . . n
C6 P2 Re1 107.4(9) . . n
C5 P2 Re1 122.1(9) . . n
Re2 P2 Re1 40.2(3) 3 . n
Re1 Cl1 Re2 33.0(3) . . n
Re1 Cl2 Re2 35.4(3) . . n
Re2 Re1X Re2 89.0(5) . 3 n
Re2 Re1X P2X 124.4(6) . . n
Re2 Re1X P2X 76.2(5) 3 . n
Re2 Re1X P1X 131.8(6) . . n
Re2 Re1X P1X 75.2(5) 3 . n
P2X Re1X P1X 96.0(4) . . y
Re2 Re1X Cl1X 71.1(5) . . n
Re2 Re1X Cl1X 137.3(5) 3 . n
P2X Re1X Cl1X 84.5(3) . . y
P1X Re1X Cl1X 145.5(4) . . y
Re2 Re1X Cl2X 75.4(7) . . n
Re2 Re1X Cl2X 133.4(6) 3 . n
P2X Re1X Cl2X 147.9(4) . . y
P1X Re1X Cl2X 83.2(5) . . y
Cl1X Re1X Cl2X 78.7(4) . . y
C2X P1X C1X 98.9(14) . . n
C2X P1X C3X 103.0(16) . . n
C1X P1X C3X 96.5(15) . . n
C2X P1X Re1X 127.2(11) . . n
C1X P1X Re1X 121.0(12) . . n
C3X P1X Re1X 104.9(11) . . n
C2X P1X Re2 91.4(11) . 3 n
C1X P1X Re2 122.0(13) . 3 n
C3X P1X Re2 136.2(12) . 3 n
Re1X P1X Re2 39.4(3) . 3 n
C4X P2X C6X 98.4(10) . . n
C4X P2X C5X 96.9(12) . . n
C6X P2X C5X 99.8(11) . . n
C4X P2X Re1X 125.5(11) . . n
C6X P2X Re1X 107.2(6) . . n
C5X P2X Re1X 123.8(11) . . n
C4X P2X Re2 118.3(10) . 3 n
C6X P2X Re2 140.3(6) . 3 n
C5X P2X Re2 91.0(10) . 3 n
Re1X P2X Re2 39.3(3) . 3 n
Re2 Cl1X Re1X 36.3(3) . . n
Re1X Cl2X Re2 35.3(3) . . n
Re1 Re2 Re1 91.0(5) . 3 n
Re1X Re2 Re2 47.8(4) . 3 n
Re1 Re2 Re2 47.8(4) . 3 n
Re1 Re2 Re2 43.2(3) 3 3 n
Re1 Re2 P2 134.9(8) . 3 n
Re1 Re2 P2 74.8(5) 3 3 n
Re2 Re2 P2 106.8(8) 3 3 n
Re1 Re2 P1 121.5(7) . 3 n
Re1 Re2 P1 69.5(5) 3 3 n
Re2 Re2 P1 95.7(8) 3 3 n
P2 Re2 P1 93.6(5) 3 3 n
Re1X Re2 Cl1X 72.7(5) . . n
Re2 Re2 Cl1X 110.7(7) 3 . n
Re1X Re2 P1X 129.7(7) . 3 n
Re2 Re2 P1X 97.4(7) 3 3 n
Cl1X Re2 P1X 95.9(6) . 3 n
Re1X Re2 P2X 122.5(8) . 3 n
Re2 Re2 P2X 92.8(7) 3 3 n
Cl1X Re2 P2X 155.4(5) . 3 n
P1X Re2 P2X 88.0(5) 3 3 n
Re1X Re2 Cl2X 69.3(6) . . n
Re2 Re2 Cl2X 105.0(8) 3 . n
Cl1X Re2 Cl2X 77.5(4) . . n
P1X Re2 Cl2X 157.6(6) 3 . n
P2X Re2 Cl2X 89.6(6) 3 . n
Re1 Re2 Cl2 65.6(5) . . n
Re1 Re2 Cl2 138.3(8) 3 . n
Re2 Re2 Cl2 105.7(8) 3 . n
P2 Re2 Cl2 97.1(6) 3 . n
P1 Re2 Cl2 152.1(6) 3 . n
Re1 Re2 Cl1 59.7(4) . . n
Re1 Re2 Cl1 126.4(6) 3 . n
Re2 Re2 Cl1 95.4(7) 3 . n
P2 Re2 Cl1 157.5(5) 3 . n
P1 Re2 Cl1 88.1(5) 3 . n
Cl2 Re2 Cl1 72.4(4) . . n

loop_
_geom_bond_atom_site_label_1
_geom_bond_atom_site_label_2
_geom_bond_distance
_geom_bond_site_symmetry_2
_geom_bond_publ_flag
Re1 Re2 1.508(10) . n
Re1 Re2 1.633(10) 3 n
Re1 Re1 2.2414(8) 3 y
Re1 Cl2 2.371(11) . y
Re1 P1 2.381(8) . y
Re1 Cl1 2.393(6) . y
Re1 P2 2.440(7) . y
P1 C3 1.77(3) . n
P1 C1 1.81(2) . n
P1 C2 1.85(3) . n
P1 Re2 2.39(2) 3 n
P2 C4 1.76(2) . n
P2 C6 1.78(2) . n
P2 C5 1.82(2) . n
P2 Re2 2.292(14) 3 n
Cl1 Re2 2.768(15) . n
Cl2 Re2 2.55(2) . n
Re1X Re2 1.508(10) . n
Re1X Re2 1.633(10) 3 n
Re1X P2X 2.328(8) . y
Re1X P1X 2.342(9) . y
Re1X Cl1X 2.434(8) . y
Re1X Cl2X 2.440(10) . y
P1X C2X 1.79(2) . n
P1X C1X 1.83(3) . n
P1X C3X 1.84(3) . n
P1X Re2 2.49(2) 3 n
P2X C4X 1.78(2) . n
P2X C6X 1.829(13) . n
P2X C5X 1.83(2) . n
P2X Re2 2.50(2) 3 n
Cl1X Re2 2.412(14) . n
Cl2X Re2 2.52(2) . n
Re2 Re1 1.633(10) 3 n
Re2 Re2 2.20(2) 3 n
Re2 P2 2.292(14) 3 n
Re2 P1 2.39(2) 3 n
Re2 P1X 2.49(2) 3 n
Re2 P2X 2.50(2) 3 n
